data_4080424
loop_
_publ_author_name
'Aznar, Rosario'
'Grabulosa, Arnald'
'Mannu, Alberto'
'Muller, Guillermo'
'Sainz, Daniel'
'Moreno, Virtudes'
'Font-Bardia, Merc\`e'
'Calvet, Teresa'
'Lorenzo, Julia'

_publ_section_title
;
 [RuCl2(\h6-p-cymene)(P*)] and [RuCl2(\k-P*-\h6-arene)] Complexes
 ContainingP-Stereogenic Phosphines. Activity in Transfer Hydrogenation
 and Interactions with DNA
;
_journal_issue 8
_journal_name_full Organometallics
_journal_page_first 2344
_journal_paper_doi 10.1021/om3012294
_journal_volume 32
_journal_year 2013
_chemical_absolute_configuration rm
_chemical_formula_moiety 'C27 H43 Cl2 P Ru Si'
_chemical_formula_sum 'C27 H43 Cl2 P Ru Si'
_chemical_formula_weight 598.64
_chemical_name_systematic
;
 ?
;
_space_group_IT_number 4
_symmetry_cell_setting monoclinic
_symmetry_space_group_name_Hall 'P 2yb'
_symmetry_space_group_name_H-M 'P 1 21 1'
_atom_sites_solution_hydrogens geom
_atom_sites_solution_primary direct
_atom_sites_solution_secondary difmap
_audit_creation_method SHELXL-97
_cell_angle_alpha 90.00
_cell_angle_beta 91.191(4)
_cell_angle_gamma 90.00
_cell_formula_units_Z 4
_cell_length_a 6.7165(5)
_cell_length_b 34.852(3)
_cell_length_c 12.2032(10)
_cell_measurement_reflns_used 1978
_cell_measurement_temperature 100(2)
_cell_measurement_theta_max 21.43
_cell_measurement_theta_min 2.33
_cell_volume 2856.0(4)
_computing_cell_refinement 'APPEX2 (BRUKER AXS, 2005)'
_computing_data_collection 'APPEX2 (BRUKER AXS, 2005)'
_computing_data_reduction 'APPEX2 (BRUKER AXS, 2005)'
_computing_molecular_graphics 'ORTEP (Brueggermann and Smith, 1990)'
_computing_publication_material 'PLATON (Spek, 1990)'
_computing_structure_refinement 'SHELXL-97 (Sheldrick, 1997)'
_computing_structure_solution 'SHELXS-97 (Sheldrick, 1997)'
_diffrn_ambient_temperature 100(2)
_diffrn_detector_area_resol_mean 'omega and phi scans'
_diffrn_measured_fraction_theta_full 0.966
_diffrn_measured_fraction_theta_max 0.958
_diffrn_measurement_device_type 'four-circle diffractometer'
_diffrn_measurement_method 'BRUKER APPEX-II CCD'
_diffrn_radiation_monochromator graphite
_diffrn_radiation_source 'fine-focus sealed tube'
_diffrn_radiation_type MoK\a
_diffrn_radiation_wavelength 0.71073
_diffrn_reflns_av_R_equivalents 0.0000
_diffrn_reflns_av_sigmaI/netI 0.1132
_diffrn_reflns_limit_h_max 8
_diffrn_reflns_limit_h_min -8
_diffrn_reflns_limit_k_max 41
_diffrn_reflns_limit_k_min -41
_diffrn_reflns_limit_l_max 14
_diffrn_reflns_limit_l_min 0
_diffrn_reflns_number 9347
_diffrn_reflns_theta_full 25.00
_diffrn_reflns_theta_max 25.35
_diffrn_reflns_theta_min 1.17
_exptl_absorpt_coefficient_mu 0.848
_exptl_absorpt_correction_T_max 0.97
_exptl_absorpt_correction_T_min 0.84
_exptl_absorpt_correction_type multi-scan
_exptl_absorpt_process_details sadabs
_exptl_crystal_colour colourless
_exptl_crystal_density_diffrn 1.392
_exptl_crystal_density_method 'not measured'
_exptl_crystal_description prism
_exptl_crystal_F_000 1248
_exptl_crystal_size_max 0.46
_exptl_crystal_size_mid 0.17
_exptl_crystal_size_min 0.03
_refine_diff_density_max 3.095
_refine_diff_density_min -0.880
_refine_diff_density_rms 0.124
_refine_ls_abs_structure_details 'Flack H D (1983), Acta Cryst. A39, 876-881'
_refine_ls_abs_structure_Flack 0.03(4)
_refine_ls_extinction_method none
_refine_ls_goodness_of_fit_ref 1.005
_refine_ls_hydrogen_treatment mixed
_refine_ls_matrix_type full
_refine_ls_number_parameters 577
_refine_ls_number_reflns 9347
_refine_ls_number_restraints 5
_refine_ls_restrained_S_all 1.005
_refine_ls_R_factor_all 0.0743
_refine_ls_R_factor_gt 0.0516
_refine_ls_shift/su_max 0.001
_refine_ls_shift/su_mean 0.000
_refine_ls_structure_factor_coef Fsqd
_refine_ls_weighting_details 'calc w=1/[\s^2^(Fo^2^)+(0.0444P)^2^+0.0000P] where P=(Fo^2^+2Fc^2^)/3'
_refine_ls_weighting_scheme calc
_refine_ls_wR_factor_gt 0.1060
_refine_ls_wR_factor_ref 0.1183
_reflns_number_gt 7254
_reflns_number_total 9347
_reflns_threshold_expression >2sigma(I)
_cod_data_source_file om3012294_si_002.cif
_cod_data_source_block 5ia
_cod_original_cell_volume 2855.9(4)
_cod_original_sg_symbol_H-M P21
_cod_database_code 4080424

loop_
_symmetry_equiv_pos_as_xyz
'x, y, z'
'-x, y+1/2, -z'

loop_
_atom_site_label
_atom_site_type_symbol
_atom_site_fract_x
_atom_site_fract_y
_atom_site_fract_z
_atom_site_U_iso_or_equiv
_atom_site_adp_type
_atom_site_occupancy
_atom_site_symmetry_multiplicity
_atom_site_calc_flag
_atom_site_refinement_flags
Ru2 Ru 0.09349(9) 0.104694(16) 0.15237(5) 0.02239(17) Uani 1 1 d U
Si1 Si 0.1451(3) 0.02218(6) 0.49570(19) 0.0274(5) Uani 1 1 d .
P1 P -0.0212(3) 0.05340(6) 0.25882(18) 0.0274(5) Uani 1 1 d .
Cl1 Cl 0.3757(3) 0.06464(6) 0.11116(17) 0.0308(5) Uani 1 1 d .
Cl2 Cl 0.2770(3) 0.12421(6) 0.31519(17) 0.0325(5) Uani 1 1 d .
C1 C 0.1335(13) 0.1387(2) 0.0003(8) 0.037(2) Uani 1 1 d .
H1 H 0.2433 0.1425 -0.0437 0.044 Uiso 1 1 calc R
C2 C 0.0991(13) 0.1644(3) 0.0846(8) 0.042(2) Uani 1 1 d .
H2 H 0.1887 0.1843 0.0973 0.051 Uiso 1 1 calc R
C3 C -0.0683(13) 0.1610(3) 0.1512(8) 0.040(2) Uani 1 1 d .
C4 C -0.2003(13) 0.1294(3) 0.1240(8) 0.041(2) Uani 1 1 d .
H4 H -0.3146 0.1264 0.1649 0.050 Uiso 1 1 calc R
C5 C -0.1669(12) 0.1038(3) 0.0417(7) 0.038(2) Uani 1 1 d .
H5 H -0.2588 0.0844 0.0270 0.045 Uiso 1 1 calc R
C6 C 0.0067(13) 0.1066(3) -0.0214(7) 0.041(2) Uani 1 1 d U
C7 C 0.0480(14) 0.0803(3) -0.1161(8) 0.055(3) Uani 1 1 d .
H7A H 0.1707 0.0877 -0.1492 0.082 Uiso 1 1 calc R
H7B H -0.0588 0.0821 -0.1694 0.082 Uiso 1 1 calc R
H7C H 0.0584 0.0544 -0.0901 0.082 Uiso 1 1 calc R
C8 C -0.1106(13) 0.1911(3) 0.2379(8) 0.045(2) Uani 1 1 d .
H8 H 0.0145 0.2044 0.2557 0.054 Uiso 1 1 calc R
C9 C -0.2514(15) 0.2195(3) 0.1912(9) 0.054(3) Uani 1 1 d .
H9A H -0.2803 0.2385 0.2455 0.080 Uiso 1 1 calc R
H9B H -0.3723 0.2068 0.1688 0.080 Uiso 1 1 calc R
H9C H -0.1932 0.2316 0.1290 0.080 Uiso 1 1 calc R
C10 C -0.1908(14) 0.1742(3) 0.3448(7) 0.046(3) Uani 1 1 d .
H10A H -0.0978 0.1557 0.3737 0.070 Uiso 1 1 calc R
H10B H -0.3165 0.1619 0.3300 0.070 Uiso 1 1 calc R
H10C H -0.2081 0.1944 0.3973 0.070 Uiso 1 1 calc R
C12 C -0.2208(12) 0.0686(3) 0.3486(7) 0.040(2) Uani 1 1 d .
H12A H -0.3233 0.0811 0.3059 0.060 Uiso 1 1 calc R
H12B H -0.1685 0.0860 0.4027 0.060 Uiso 1 1 calc R
H12C H -0.2755 0.0465 0.3843 0.060 Uiso 1 1 calc R
C13 C -0.1469(12) 0.0152(3) 0.1776(7) 0.035(2) Uani 1 1 d .
H13 H -0.2428 0.0287 0.1297 0.042 Uiso 1 1 calc R
C14 C -0.0056(13) -0.0050(3) 0.1002(8) 0.046(3) Uani 1 1 d .
H14A H 0.0918 -0.0196 0.1427 0.056 Uiso 1 1 calc R
H14B H 0.0652 0.0139 0.0577 0.056 Uiso 1 1 calc R
C15 C -0.1226(13) -0.0324(3) 0.0216(8) 0.054(3) Uani 1 1 d .
H15A H -0.2088 -0.0174 -0.0267 0.065 Uiso 1 1 calc R
H15B H -0.0296 -0.0463 -0.0233 0.065 Uiso 1 1 calc R
C16 C -0.2481(14) -0.0609(3) 0.0854(9) 0.057(3) Uani 1 1 d .
H16A H -0.3266 -0.0764 0.0347 0.068 Uiso 1 1 calc R
H16B H -0.1615 -0.0778 0.1278 0.068 Uiso 1 1 calc R
C17 C -0.3826(15) -0.0399(3) 0.1602(8) 0.054(3) Uani 1 1 d .
H17A H -0.4585 -0.0584 0.2017 0.065 Uiso 1 1 calc R
H17B H -0.4760 -0.0247 0.1168 0.065 Uiso 1 1 calc R
C18 C -0.2687(15) -0.0132(3) 0.2408(8) 0.049(3) Uani 1 1 d .
H18A H -0.3625 0.0004 0.2862 0.059 Uiso 1 1 calc R
H18B H -0.1819 -0.0283 0.2885 0.059 Uiso 1 1 calc R
C19 C 0.1692(12) 0.0294(3) 0.3441(7) 0.039(2) Uani 1 1 d .
H19A H 0.2923 0.0434 0.3339 0.047 Uiso 1 1 calc R
H19B H 0.1884 0.0042 0.3125 0.047 Uiso 1 1 calc R
C21 C -0.0519(14) -0.0131(3) 0.5324(8) 0.050(3) Uani 1 1 d .
H21A H -0.0302 -0.0368 0.4941 0.076 Uiso 1 1 calc R
H21B H -0.1804 -0.0030 0.5119 0.076 Uiso 1 1 calc R
H21C H -0.0464 -0.0177 0.6099 0.076 Uiso 1 1 calc R
C22 C 0.1101(14) 0.0679(3) 0.5687(8) 0.050(3) Uani 1 1 d .
H22A H -0.0161 0.0788 0.5475 0.075 Uiso 1 1 calc R
H22B H 0.2149 0.0854 0.5503 0.075 Uiso 1 1 calc R
H22C H 0.1133 0.0634 0.6463 0.075 Uiso 1 1 calc R
C23 C 0.3934(13) 0.0021(3) 0.5406(7) 0.043(2) Uani 1 1 d .
H23A H 0.4289 -0.0188 0.4923 0.052 Uiso 1 1 calc R
H23B H 0.4941 0.0219 0.5346 0.052 Uiso 1 1 calc R
C24 C 0.3911(14) -0.0126(3) 0.6591(8) 0.041(2) Uani 1 1 d .
C25 C 0.4322(14) 0.0118(3) 0.7469(8) 0.051(3) Uani 1 1 d .
H25 H 0.4683 0.0372 0.7351 0.061 Uiso 1 1 calc R
C26 C 0.4177(14) -0.0029(3) 0.8550(8) 0.049(3) Uani 1 1 d .
H26 H 0.4435 0.0130 0.9149 0.059 Uiso 1 1 calc R
C27 C 0.3649(13) -0.0412(3) 0.8715(9) 0.044(3) Uani 1 1 d .
H27 H 0.3535 -0.0506 0.9424 0.052 Uiso 1 1 calc R
C28 C 0.3305(13) -0.0645(3) 0.7857(9) 0.049(3) Uani 1 1 d .
H28 H 0.2979 -0.0901 0.7970 0.059 Uiso 1 1 calc R
C29 C 0.3440(13) -0.0502(3) 0.6802(9) 0.047(3) Uani 1 1 d .
H29 H 0.3203 -0.0667 0.6214 0.056 Uiso 1 1 calc R
Ru1 Ru 0.32988(9) 0.240491(17) 0.64823(5) 0.02289(17) Uani 1 1 d U
Si1A Si 0.2749(3) 0.31474(6) 1.00718(19) 0.0260(5) Uani 1 1 d .
P1A P 0.4506(3) 0.28779(6) 0.76967(17) 0.0266(5) Uani 1 1 d .
Cl1A Cl 0.0529(3) 0.28292(6) 0.61189(17) 0.0298(5) Uani 1 1 d .
Cl2B Cl 0.1482(3) 0.21671(6) 0.80281(17) 0.0321(5) Uani 1 1 d .
C1A C 0.4217(12) 0.2435(3) 0.4742(7) 0.041(2) Uani 1 1 d .
C2A C 0.5948(11) 0.2439(3) 0.5429(7) 0.040(2) Uani 1 1 d .
H2A H 0.6912 0.2628 0.5351 0.048 Uiso 1 1 calc R
C3A C 0.6183(13) 0.2144(3) 0.6248(8) 0.045(3) Uani 1 1 d .
H3A H 0.7276 0.2153 0.6728 0.054 Uiso 1 1 calc R
C4A C 0.4803(13) 0.1844(3) 0.6340(8) 0.042(2) Uani 1 1 d .
C5A C 0.3041(14) 0.1837(3) 0.5582(8) 0.045(2) Uani 1 1 d U
H5A H 0.2123 0.1637 0.5599 0.054 Uiso 1 1 calc R
C6A C 0.2823(13) 0.2133(3) 0.4865(8) 0.044(3) Uani 1 1 d .
H6A H 0.1679 0.2137 0.4422 0.053 Uiso 1 1 calc R
C7A C 0.3837(14) 0.2756(3) 0.3929(7) 0.051(3) Uani 1 1 d .
H7A1 H 0.2604 0.2710 0.3539 0.076 Uiso 1 1 calc R
H7A2 H 0.4906 0.2766 0.3420 0.076 Uiso 1 1 calc R
H7A3 H 0.3760 0.2996 0.4314 0.076 Uiso 1 1 calc R
C8A C 0.5060(14) 0.1509(3) 0.7121(10) 0.057(3) Uani 1 1 d .
H8A H 0.3743 0.1405 0.7282 0.069 Uiso 1 1 calc R
C9A C 0.6277(15) 0.1197(3) 0.6543(9) 0.066(3) Uani 1 1 d .
H9A1 H 0.5628 0.1130 0.5861 0.099 Uiso 1 1 calc R
H9A2 H 0.6372 0.0974 0.7003 0.099 Uiso 1 1 calc R
H9A3 H 0.7588 0.1293 0.6405 0.099 Uiso 1 1 calc R
C10A C 0.6106(14) 0.1601(3) 0.8171(9) 0.059(3) Uani 1 1 d .
H10D H 0.6202 0.1374 0.8614 0.088 Uiso 1 1 calc R
H10E H 0.5375 0.1794 0.8553 0.088 Uiso 1 1 calc R
H10F H 0.7419 0.1694 0.8025 0.088 Uiso 1 1 calc R
C12A C 0.6366(12) 0.2673(3) 0.8635(7) 0.042(2) Uani 1 1 d .
H12D H 0.7367 0.2544 0.8223 0.063 Uiso 1 1 calc R
H12E H 0.5737 0.2493 0.9113 0.063 Uiso 1 1 calc R
H12F H 0.6973 0.2874 0.9064 0.063 Uiso 1 1 calc R
C13A C 0.5806(13) 0.3271(3) 0.7025(7) 0.039(2) Uani 1 1 d .
H13A H 0.6853 0.3148 0.6602 0.046 Uiso 1 1 calc R
C14A C 0.4541(13) 0.3491(3) 0.6181(8) 0.043(2) Uani 1 1 d .
H14C H 0.3853 0.3310 0.5702 0.052 Uiso 1 1 calc R
H14D H 0.3546 0.3641 0.6555 0.052 Uiso 1 1 calc R
C15A C 0.5823(14) 0.3756(3) 0.5501(8) 0.053(3) Uani 1 1 d .
H15C H 0.4985 0.3900 0.4993 0.064 Uiso 1 1 calc R
H15D H 0.6747 0.3605 0.5078 0.064 Uiso 1 1 calc R
C16A C 0.6998(15) 0.4036(3) 0.6260(8) 0.050(3) Uani 1 1 d .
H16C H 0.7883 0.4190 0.5823 0.060 Uiso 1 1 calc R
H16D H 0.6073 0.4207 0.6615 0.060 Uiso 1 1 calc R
C17A C 0.8210(14) 0.3821(3) 0.7127(8) 0.049(3) Uani 1 1 d .
H17C H 0.8865 0.4005 0.7612 0.059 Uiso 1 1 calc R
H17D H 0.9233 0.3671 0.6775 0.059 Uiso 1 1 calc R
C18A C 0.6912(13) 0.3557(2) 0.7796(8) 0.044(2) Uani 1 1 d .
H18C H 0.5954 0.3707 0.8196 0.053 Uiso 1 1 calc R
H18D H 0.7733 0.3416 0.8322 0.053 Uiso 1 1 calc R
C19A C 0.2647(12) 0.3116(3) 0.8516(7) 0.038(2) Uani 1 1 d .
H19C H 0.1383 0.2996 0.8324 0.045 Uiso 1 1 calc R
H19D H 0.2567 0.3378 0.8250 0.045 Uiso 1 1 calc R
C21A C 0.2424(14) 0.2662(3) 1.0687(8) 0.047(3) Uani 1 1 d .
H21D H 0.2476 0.2682 1.1472 0.071 Uiso 1 1 calc R
H21E H 0.3471 0.2496 1.0450 0.071 Uiso 1 1 calc R
H21F H 0.1160 0.2558 1.0456 0.071 Uiso 1 1 calc R
C22A C 0.5047(13) 0.3376(3) 1.0663(8) 0.051(3) Uani 1 1 d .
H22D H 0.4975 0.3380 1.1448 0.076 Uiso 1 1 calc R
H22E H 0.5154 0.3634 1.0393 0.076 Uiso 1 1 calc R
H22F H 0.6193 0.3231 1.0452 0.076 Uiso 1 1 calc R
C23A C 0.0545(13) 0.3445(3) 1.0472(7) 0.044(3) Uani 1 1 d .
H23C H 0.0522 0.3677 1.0035 0.052 Uiso 1 1 calc R
H23D H -0.0662 0.3302 1.0298 0.052 Uiso 1 1 calc R
C24A C 0.0534(13) 0.3550(3) 1.1617(7) 0.037(2) Uani 1 1 d .
C25A C 0.1499(13) 0.3880(3) 1.2069(8) 0.045(3) Uani 1 1 d .
H25A H 0.2113 0.4051 1.1598 0.053 Uiso 1 1 calc R
C26A C 0.1553(13) 0.3956(3) 1.3198(8) 0.045(2) Uani 1 1 d U
H26A H 0.2202 0.4170 1.3483 0.055 Uiso 1 1 calc R
C27A C 0.0610(13) 0.3700(3) 1.3863(8) 0.047(2) Uani 1 1 d U
H27A H 0.0648 0.3746 1.4613 0.057 Uiso 1 1 calc R
C28A C -0.0382(13) 0.3382(3) 1.3496(8) 0.048(2) Uani 1 1 d U
H28A H -0.1012 0.3220 1.3985 0.058 Uiso 1 1 calc R
C29A C -0.0434(13) 0.3304(3) 1.2380(8) 0.043(2) Uani 1 1 d .
H29A H -0.1111 0.3088 1.2123 0.051 Uiso 1 1 calc R

loop_
_atom_site_aniso_label
_atom_site_aniso_U_11
_atom_site_aniso_U_22
_atom_site_aniso_U_33
_atom_site_aniso_U_23
_atom_site_aniso_U_13
_atom_site_aniso_U_12
Ru2 0.0273(3) 0.0216(3) 0.0183(4) 0.0006(3) 0.0014(3) 0.0001(3)
Si1 0.0338(13) 0.0264(13) 0.0221(14) 0.0018(11) 0.0026(10) 0.0027(11)
P1 0.0334(12) 0.0248(12) 0.0241(13) 0.0006(10) 0.0038(10) 0.0021(10)
Cl1 0.0316(11) 0.0342(12) 0.0267(12) -0.0044(10) 0.0019(9) 0.0003(9)
Cl2 0.0385(12) 0.0303(12) 0.0286(13) -0.0041(10) -0.0016(10) -0.0018(10)
C1 0.044(5) 0.028(5) 0.038(6) 0.013(5) 0.001(4) 0.005(4)
C2 0.046(6) 0.024(5) 0.056(7) 0.002(5) 0.000(5) -0.003(4)
C3 0.045(6) 0.036(6) 0.041(6) 0.007(5) -0.002(5) -0.002(5)
C4 0.037(5) 0.050(6) 0.037(6) 0.001(5) -0.003(4) -0.001(5)
C5 0.050(5) 0.038(5) 0.025(5) 0.006(5) -0.004(4) 0.001(5)
C6 0.054(5) 0.047(5) 0.021(2) -0.002(5) -0.005(4) 0.001(5)
C7 0.060(7) 0.058(7) 0.047(7) -0.004(6) 0.006(5) -0.001(5)
C8 0.043(5) 0.042(6) 0.048(7) -0.007(5) -0.002(5) -0.002(5)
C9 0.065(7) 0.033(6) 0.062(8) -0.006(6) -0.006(6) 0.005(5)
C10 0.061(6) 0.035(6) 0.044(7) -0.012(5) 0.009(5) 0.003(5)
C12 0.052(6) 0.039(6) 0.029(6) 0.000(4) 0.009(4) 0.003(5)
C13 0.042(5) 0.030(5) 0.034(6) -0.003(4) 0.009(4) 0.001(4)
C14 0.048(6) 0.047(6) 0.044(7) -0.023(5) 0.007(5) -0.001(5)
C15 0.040(6) 0.063(7) 0.058(7) -0.023(6) 0.004(5) 0.001(5)
C16 0.053(6) 0.042(6) 0.075(8) -0.010(6) -0.011(6) -0.001(5)
C17 0.072(7) 0.029(6) 0.060(8) -0.001(5) 0.009(6) -0.004(5)
C18 0.067(7) 0.037(6) 0.043(7) 0.008(5) 0.012(5) -0.004(5)
C19 0.048(6) 0.033(5) 0.036(6) 0.004(4) 0.005(4) 0.007(4)
C21 0.061(7) 0.048(6) 0.043(7) 0.003(5) 0.006(5) 0.010(5)
C22 0.069(7) 0.051(7) 0.030(6) 0.000(5) 0.009(5) 0.016(5)
C23 0.047(6) 0.051(6) 0.032(6) -0.007(5) 0.003(4) 0.006(5)
C24 0.049(6) 0.041(6) 0.032(6) 0.005(5) 0.001(5) 0.006(5)
C25 0.069(7) 0.041(6) 0.041(7) -0.008(5) -0.005(5) 0.010(5)
C26 0.071(7) 0.052(7) 0.023(6) -0.006(5) -0.007(5) 0.009(5)
C27 0.041(6) 0.041(6) 0.048(7) 0.010(5) 0.001(5) 0.009(5)
C28 0.045(6) 0.049(7) 0.054(8) 0.005(6) -0.002(5) 0.000(5)
C29 0.047(6) 0.041(6) 0.051(7) -0.001(5) -0.001(5) 0.004(5)
Ru1 0.0258(3) 0.0226(3) 0.0203(4) -0.0028(3) 0.0010(3) 0.0004(3)
Si1A 0.0288(12) 0.0273(13) 0.0219(14) -0.0019(11) -0.0004(10) 0.0031(10)
P1A 0.0318(12) 0.0263(12) 0.0217(13) -0.0028(10) -0.0007(10) 0.0017(10)
Cl1A 0.0302(11) 0.0340(12) 0.0252(12) -0.0029(10) 0.0010(9) 0.0025(9)
Cl2B 0.0374(12) 0.0309(12) 0.0281(13) 0.0017(10) 0.0040(9) -0.0009(9)
C1A 0.042(5) 0.053(6) 0.027(5) -0.005(5) -0.003(4) -0.001(5)
C2A 0.032(5) 0.038(5) 0.050(6) -0.004(5) 0.009(4) 0.003(5)
C3A 0.043(6) 0.063(7) 0.030(6) 0.001(5) 0.008(4) 0.001(5)
C4A 0.040(6) 0.026(5) 0.058(7) -0.006(5) 0.005(5) 0.006(4)
C5A 0.057(6) 0.033(5) 0.046(7) -0.017(4) 0.006(5) -0.009(5)
C6A 0.042(6) 0.056(7) 0.035(6) -0.015(5) -0.001(5) -0.006(5)
C7A 0.056(6) 0.075(8) 0.021(6) -0.006(5) -0.001(5) 0.005(5)
C8A 0.042(6) 0.035(6) 0.096(10) 0.008(6) 0.006(6) 0.000(5)
C9A 0.071(7) 0.033(6) 0.096(10) -0.003(6) 0.025(6) 0.002(5)
C10A 0.050(6) 0.052(7) 0.073(9) 0.021(6) -0.001(6) 0.001(5)
C12A 0.054(6) 0.042(6) 0.031(6) -0.013(5) 0.004(5) 0.004(5)
C13A 0.043(6) 0.045(6) 0.028(6) -0.009(5) 0.001(4) 0.002(4)
C14A 0.044(5) 0.047(6) 0.038(6) 0.010(5) 0.000(5) -0.004(5)
C15A 0.049(6) 0.051(7) 0.059(8) 0.009(6) 0.007(5) -0.003(5)
C16A 0.073(7) 0.040(6) 0.038(6) 0.009(5) 0.011(5) 0.001(5)
C17A 0.059(6) 0.039(6) 0.049(7) 0.000(5) -0.004(5) -0.006(5)
C18A 0.055(6) 0.036(6) 0.040(6) 0.008(5) -0.008(5) -0.010(5)
C19A 0.036(5) 0.033(5) 0.044(6) -0.004(4) 0.002(4) 0.005(4)
C21A 0.073(7) 0.034(6) 0.034(6) 0.004(5) -0.005(5) -0.001(5)
C22A 0.050(6) 0.064(7) 0.037(6) -0.002(5) 0.001(5) -0.006(5)
C23A 0.050(6) 0.053(7) 0.027(6) -0.002(5) 0.000(5) 0.001(5)
C24A 0.045(6) 0.039(6) 0.026(6) -0.003(5) -0.007(4) 0.005(5)
C25A 0.050(6) 0.042(6) 0.043(7) -0.004(5) 0.011(5) 0.006(5)
C26A 0.043(6) 0.050(6) 0.043(7) -0.010(5) 0.005(4) 0.006(4)
C27A 0.054(6) 0.065(6) 0.022(6) -0.004(4) 0.000(4) 0.006(4)
C28A 0.051(6) 0.055(6) 0.038(7) 0.002(5) 0.014(5) 0.004(4)
C29A 0.045(6) 0.054(6) 0.029(6) 0.004(5) -0.001(4) 0.004(5)

loop_
_atom_type_symbol
_atom_type_description
_atom_type_scat_dispersion_real
_atom_type_scat_dispersion_imag
_atom_type_scat_source
C C 0.0033 0.0016 'International Tables Vol C Tables 4.2.6.8 and 6.1.1.4'
H H 0.0000 0.0000 'International Tables Vol C Tables 4.2.6.8 and 6.1.1.4'
Cl Cl 0.1484 0.1585 'International Tables Vol C Tables 4.2.6.8 and 6.1.1.4'
Ru Ru -1.2594 0.8363 'International Tables Vol C Tables 4.2.6.8 and 6.1.1.4'
Si Si 0.0817 0.0704 'International Tables Vol C Tables 4.2.6.8 and 6.1.1.4'
P P 0.1023 0.0942 'International Tables Vol C Tables 4.2.6.8 and 6.1.1.4'

loop_
_geom_angle_atom_site_label_1
_geom_angle_atom_site_label_2
_geom_angle_atom_site_label_3
_geom_angle
C4 Ru2 C5 36.5(3)
C4 Ru2 C6 67.1(3)
C5 Ru2 C6 37.7(3)
C4 Ru2 C1 77.3(3)
C5 Ru2 C1 66.5(3)
C6 Ru2 C1 37.7(3)
C4 Ru2 C2 66.1(3)
C5 Ru2 C2 78.7(4)
C6 Ru2 C2 67.6(4)
C1 Ru2 C2 36.2(3)
C4 Ru2 C3 38.2(3)
C5 Ru2 C3 68.1(3)
C6 Ru2 C3 81.2(3)
C1 Ru2 C3 66.1(3)
C2 Ru2 C3 36.6(3)
C4 Ru2 P1 94.8(3)
C5 Ru2 P1 93.6(3)
C6 Ru2 P1 118.4(3)
C1 Ru2 P1 156.1(2)
C2 Ru2 P1 156.8(2)
C3 Ru2 P1 120.3(2)
C4 Ru2 Cl2 117.7(3)
C5 Ru2 Cl2 154.2(3)
C6 Ru2 Cl2 155.5(3)
C1 Ru2 Cl2 117.9(2)
C2 Ru2 Cl2 91.7(2)
C3 Ru2 Cl2 89.9(2)
P1 Ru2 Cl2 85.82(8)
C4 Ru2 Cl1 155.4(3)
C5 Ru2 Cl1 118.9(3)
C6 Ru2 Cl1 90.6(2)
C1 Ru2 Cl1 91.5(2)
C2 Ru2 Cl1 116.1(2)
C3 Ru2 Cl1 152.4(2)
P1 Ru2 Cl1 86.75(7)
Cl2 Ru2 Cl1 86.83(7)
C22 Si1 C21 110.8(4)
C22 Si1 C19 112.0(4)
C21 Si1 C19 113.6(4)
C22 Si1 C23 107.6(4)
C21 Si1 C23 108.3(4)
C19 Si1 C23 104.1(4)
C12 P1 C19 107.7(4)
C12 P1 C13 101.3(4)
C19 P1 C13 106.3(4)
C12 P1 Ru2 111.4(3)
C19 P1 Ru2 115.3(3)
C13 P1 Ru2 113.7(3)
C2 C1 C6 122.4(8)
C2 C1 Ru2 72.6(5)
C6 C1 Ru2 69.8(5)
C1 C2 C3 121.4(8)
C1 C2 Ru2 71.2(5)
C3 C2 Ru2 71.8(5)
C2 C3 C4 115.2(9)
C2 C3 C8 120.4(8)
C4 C3 C8 124.1(8)
C2 C3 Ru2 71.6(5)
C4 C3 Ru2 68.4(5)
C8 C3 Ru2 134.1(6)
C5 C4 C3 123.8(9)
C5 C4 Ru2 72.3(5)
C3 C4 Ru2 73.4(5)
C4 C5 C6 120.3(9)
C4 C5 Ru2 71.2(5)
C6 C5 Ru2 71.2(5)
C5 C6 C1 116.7(9)
C5 C6 C7 122.9(9)
C1 C6 C7 120.1(8)
C5 C6 Ru2 71.1(5)
C1 C6 Ru2 72.4(5)
C7 C6 Ru2 132.5(7)
C9 C8 C3 108.7(8)
C9 C8 C10 110.6(8)
C3 C8 C10 113.5(8)
C18 C13 C14 111.3(8)
C18 C13 P1 116.4(6)
C14 C13 P1 112.4(6)
C13 C14 C15 110.6(7)
C16 C15 C14 111.2(9)
C17 C16 C15 110.0(8)
C16 C17 C18 112.8(8)
C13 C18 C17 109.7(8)
P1 C19 Si1 123.2(5)
C24 C23 Si1 111.9(6)
C29 C24 C25 118.7(9)
C29 C24 C23 120.1(9)
C25 C24 C23 121.1(9)
C24 C25 C26 118.6(9)
C27 C26 C25 120.0(9)
C28 C27 C26 120.5(10)
C27 C28 C29 119.5(10)
C24 C29 C28 122.5(10)
C3A Ru1 C6A 79.3(4)
C3A Ru1 C4A 37.4(3)
C6A Ru1 C4A 66.9(4)
C3A Ru1 C2A 38.3(3)
C6A Ru1 C2A 66.9(3)
C4A Ru1 C2A 68.2(3)
C3A Ru1 C1A 68.1(3)
C6A Ru1 C1A 37.4(3)
C4A Ru1 C1A 80.2(4)
C2A Ru1 C1A 37.2(3)
C3A Ru1 C5A 68.3(4)
C6A Ru1 C5A 35.3(3)
C4A Ru1 C5A 38.8(3)
C2A Ru1 C5A 79.7(3)
C1A Ru1 C5A 66.4(4)
C3A Ru1 P1A 94.6(3)
C6A Ru1 P1A 155.1(3)
C4A Ru1 P1A 121.2(2)
C2A Ru1 P1A 93.3(2)
C1A Ru1 P1A 118.0(3)
C5A Ru1 P1A 159.9(3)
C3A Ru1 Cl1A 157.3(3)
C6A Ru1 Cl1A 90.1(3)
C4A Ru1 Cl1A 151.8(2)
C2A Ru1 Cl1A 119.0(2)
C1A Ru1 Cl1A 91.3(2)
C5A Ru1 Cl1A 113.3(3)
P1A Ru1 Cl1A 86.59(7)
C3A Ru1 Cl2B 115.3(3)
C6A Ru1 Cl2B 119.0(3)
C4A Ru1 Cl2B 89.8(3)
C2A Ru1 Cl2B 153.5(2)
C1A Ru1 Cl2B 156.4(2)
C5A Ru1 Cl2B 92.5(3)
P1A Ru1 Cl2B 85.49(7)
Cl1A Ru1 Cl2B 87.34(7)
C21A Si1A C22A 109.5(4)
C21A Si1A C23A 107.2(5)
C22A Si1A C23A 108.3(4)
C21A Si1A C19A 110.3(4)
C22A Si1A C19A 115.0(4)
C23A Si1A C19A 106.2(4)
C19A P1A C12A 107.7(4)
C19A P1A C13A 104.2(4)
C12A P1A C13A 104.4(4)
C19A P1A Ru1 115.8(3)
C12A P1A Ru1 110.1(3)
C13A P1A Ru1 113.9(3)
C2A C1A C6A 118.6(9)
C2A C1A C7A 120.3(8)
C6A C1A C7A 121.0(8)
C2A C1A Ru1 71.1(5)
C6A C1A Ru1 70.6(5)
C7A C1A Ru1 127.9(6)
C1A C2A C3A 118.7(9)
C1A C2A Ru1 71.6(5)
C3A C2A Ru1 68.7(5)
C4A C3A C2A 121.6(8)
C4A C3A Ru1 73.0(5)
C2A C3A Ru1 72.9(5)
C3A C4A C5A 118.8(9)
C3A C4A C8A 123.9(8)
C5A C4A C8A 117.1(8)
C3A C4A Ru1 69.6(5)
C5A C4A Ru1 72.8(5)
C8A C4A Ru1 132.8(7)
C6A C5A C4A 117.5(9)
C6A C5A Ru1 69.9(5)
C4A C5A Ru1 68.4(5)
C5A C6A C1A 124.7(9)
C5A C6A Ru1 74.8(6)
C1A C6A Ru1 72.0(5)
C10A C8A C4A 115.0(8)
C10A C8A C9A 107.6(9)
C4A C8A C9A 108.1(9)
C14A C13A C18A 110.0(8)
C14A C13A P1A 114.4(6)
C18A C13A P1A 115.9(6)
C15A C14A C13A 111.0(7)
C14A C15A C16A 110.1(8)
C17A C16A C15A 111.4(8)
C16A C17A C18A 111.6(8)
C17A C18A C13A 109.7(8)
P1A C19A Si1A 124.4(5)
C24A C23A Si1A 114.3(6)
C25A C24A C29A 116.2(8)
C25A C24A C23A 124.5(9)
C29A C24A C23A 119.3(9)
C26A C25A C24A 122.2(9)
C27A C26A C25A 117.2(10)
C28A C27A C26A 124.3(9)
C27A C28A C29A 118.9(9)
C28A C29A C24A 121.3(9)

loop_
_geom_bond_atom_site_label_1
_geom_bond_atom_site_label_2
_geom_bond_distance
Ru2 C4 2.175(9)
Ru2 C5 2.188(8)
Ru2 C6 2.189(8)
Ru2 C1 2.223(9)
Ru2 C2 2.240(9)
Ru2 C3 2.242(9)
Ru2 P1 2.349(2)
Ru2 Cl2 2.414(2)
Ru2 Cl1 2.415(2)
Si1 C22 1.844(9)
Si1 C21 1.868(9)
Si1 C19 1.877(9)
Si1 C23 1.879(9)
P1 C12 1.826(8)
P1 C19 1.834(8)
P1 C13 1.852(9)
C1 C2 1.387(12)
C1 C6 1.428(12)
C2 C3 1.406(13)
C3 C4 1.446(13)
C3 C8 1.523(13)
C4 C5 1.366(13)
C5 C6 1.414(12)
C6 C7 1.505(13)
C8 C9 1.474(12)
C8 C10 1.539(13)
C13 C18 1.508(12)
C13 C14 1.525(11)
C14 C15 1.554(12)
C15 C16 1.527(14)
C16 C17 1.490(13)
C17 C18 1.545(13)
C23 C24 1.534(12)
C24 C29 1.375(13)
C24 C25 1.390(13)
C25 C26 1.421(13)
C26 C27 1.395(13)
C27 C28 1.343(13)
C28 C29 1.385(13)
Ru1 C3A 2.164(9)
Ru1 C6A 2.208(9)
Ru1 C4A 2.208(8)
Ru1 C2A 2.220(8)
Ru1 C1A 2.226(9)
Ru1 C5A 2.269(9)
Ru1 P1A 2.350(2)
Ru1 Cl1A 2.410(2)
Ru1 Cl2B 2.415(2)
Si1A C21A 1.865(9)
Si1A C22A 1.869(9)
Si1A C23A 1.880(9)
Si1A C19A 1.902(9)
P1A C19A 1.816(8)
P1A C12A 1.823(9)
P1A C13A 1.829(10)
C1A C2A 1.419(11)
C1A C6A 1.420(12)
C1A C7A 1.513(13)
C2A C3A 1.439(13)
C3A C4A 1.404(13)
C4A C5A 1.487(13)
C4A C8A 1.516(13)
C5A C6A 1.359(13)
C8A C10A 1.483(14)
C8A C9A 1.539(13)
C13A C14A 1.526(12)
C13A C18A 1.548(12)
C14A C15A 1.521(12)
C15A C16A 1.550(13)
C16A C17A 1.518(12)
C17A C18A 1.519(12)
C23A C24A 1.445(12)
C24A C25A 1.426(12)
C24A C29A 1.431(12)
C25A C26A 1.402(12)
C26A C27A 1.370(13)
C27A C28A 1.364(13)
C28A C29A 1.388(12)
